data_4103758
loop_
_publ_author_name
'Zhong Li'
'Frank W. Fowler'
'Joseph W. Lauher'

_publ_section_title
;
 Weak Interactions Dominating the Supramolecular Self-Assembly in a Salt:
 A Designed Single-Crystal-to-Single-Crystal Topochemical Polymerization
 of a Terminal Aryldiacetylene
;
_journal_name_full 'Journal of the American Chemical Society'
_journal_page_first 634
_journal_page_last 643
_journal_paper_doi 10.1021/ja806663h
_journal_volume 131
_journal_year 2009
_chemical_formula_sum 'C14 H30 N4 O6'
_chemical_formula_weight 350.42
_chemical_name_common (butylNH3)2og
_space_group_IT_number 2
_symmetry_cell_setting triclinic
_symmetry_space_group_name_Hall '-P 1'
_symmetry_space_group_name_H-M 'P -1'
_atom_sites_solution_hydrogens geom
_atom_sites_solution_primary direct
_atom_sites_solution_secondary difmap
_audit_creation_method SHELXL-97
_cell_angle_alpha 75.762(2)
_cell_angle_beta 75.679(2)
_cell_angle_gamma 82.023(2)
_cell_formula_units_Z 3
_cell_length_a 9.3650(11)
_cell_length_b 12.6982(14)
_cell_length_c 12.7582(14)
_cell_measurement_temperature 273(2)
_cell_volume 1420.0(3)
_computing_cell_refinement 'Bruker SMART'
_computing_data_collection 'Bruker SMART'
_computing_data_reduction 'Bruker SAINT'
_computing_molecular_graphics 'Bruker SHELXTL'
_computing_publication_material 'Bruker SHELXTL'
_computing_structure_refinement 'SHELXL-97 (Sheldrick, 1997)'
_computing_structure_solution 'SHELXS-97 (Sheldrick, 1990)'
_diffrn_ambient_temperature 273(2)
_diffrn_measured_fraction_theta_full 0.860
_diffrn_measured_fraction_theta_max 0.860
_diffrn_measurement_device_type 'CCD area detector'
_diffrn_measurement_method 'phi and omega scans'
_diffrn_radiation_monochromator graphite
_diffrn_radiation_source 'fine-focus sealed tube'
_diffrn_radiation_type MoK\a
_diffrn_radiation_wavelength 0.71073
_diffrn_reflns_av_R_equivalents 0.0283
_diffrn_reflns_av_sigmaI/netI 0.0807
_diffrn_reflns_limit_h_max 7
_diffrn_reflns_limit_h_min -12
_diffrn_reflns_limit_k_max 12
_diffrn_reflns_limit_k_min -16
_diffrn_reflns_limit_l_max 16
_diffrn_reflns_limit_l_min -17
_diffrn_reflns_number 8840
_diffrn_reflns_theta_full 28.33
_diffrn_reflns_theta_max 28.33
_diffrn_reflns_theta_min 1.66
_exptl_absorpt_coefficient_mu 0.096
_exptl_absorpt_correction_type none
_exptl_crystal_density_diffrn 1.229
_exptl_crystal_density_method 'not measured'
_exptl_crystal_F_000 570
_exptl_crystal_size_max .6
_exptl_crystal_size_mid .4
_exptl_crystal_size_min .25
_refine_diff_density_max 0.600
_refine_diff_density_min -0.340
_refine_diff_density_rms 0.059
_refine_ls_extinction_coef 0.003(3)
_refine_ls_extinction_expression Fc^*^=kFc[1+0.001xFc^2^\l^3^/sin(2\q)]^-1/4^
_refine_ls_extinction_method SHELXL
_refine_ls_goodness_of_fit_ref 0.885
_refine_ls_hydrogen_treatment constr
_refine_ls_matrix_type full
_refine_ls_number_parameters 332
_refine_ls_number_reflns 6098
_refine_ls_number_restraints 0
_refine_ls_restrained_S_all 0.885
_refine_ls_R_factor_all 0.1538
_refine_ls_R_factor_gt 0.0785
_refine_ls_shift/su_max 0.000
_refine_ls_shift/su_mean 0.000
_refine_ls_structure_factor_coef Fsqd
_refine_ls_weighting_details 'calc w=1/[\s^2^(Fo^2^)+(0.1494P)^2^+0.0000P] where P=(Fo^2^+2Fc^2^)/3'
_refine_ls_weighting_scheme calc
_refine_ls_wR_factor_gt 0.2144
_refine_ls_wR_factor_ref 0.2612
_reflns_number_gt 2453
_reflns_number_total 6098
_reflns_threshold_expression >2sigma(I)
_cod_data_source_file ja806663h_si_005.cif
_cod_data_source_block butylammonium
_cod_database_code 4103758

loop_
_symmetry_equiv_pos_as_xyz
'x, y, z'
'-x, -y, -z'

loop_
_atom_site_label
_atom_site_type_symbol
_atom_site_fract_x
_atom_site_fract_y
_atom_site_fract_z
_atom_site_U_iso_or_equiv
_atom_site_adp_type
_atom_site_occupancy
_atom_site_symmetry_multiplicity
_atom_site_calc_flag
_atom_site_refinement_flags
O6 O 0.4346(3) 0.91304(19) 0.9459(2) 0.0662(7) Uani 1 1 d .
N2 N 0.3092(3) 0.8985(2) 0.8221(2) 0.0524(7) Uani 1 1 d .
H2 H 0.2691 0.9317 0.7678 0.063 Uiso 1 1 calc R
N3 N 0.4844(3) 1.1189(2) 0.8443(2) 0.0582(8) Uani 1 1 d .
H3 H 0.5059 1.0845 0.9062 0.070 Uiso 1 1 calc R
O7 O 0.3585(3) 1.1092(2) 0.7159(2) 0.0701(8) Uani 1 1 d .
O8 O 0.7733(3) 1.1412(2) 0.7357(2) 0.0673(7) Uani 1 1 d .
O9 O 0.7538(3) 1.3141(2) 0.7489(2) 0.0727(8) Uani 1 1 d .
O4 O 0.4334(3) 0.6170(2) 0.8982(2) 0.0772(8) Uani 1 1 d .
C7 C 0.4075(4) 1.0692(3) 0.7991(3) 0.0508(8) Uani 1 1 d .
C6 C 0.3838(4) 0.9523(3) 0.8627(3) 0.0491(8) Uani 1 1 d .
O5 O 0.5326(3) 0.7470(2) 0.7571(2) 0.0744(8) Uani 1 1 d .
C9 C 0.7007(4) 1.2264(3) 0.7576(3) 0.0544(9) Uani 1 1 d .
C4 C 0.4337(4) 0.7119(3) 0.8365(3) 0.0554(9) Uani 1 1 d .
C5 C 0.2937(4) 0.7839(3) 0.8678(3) 0.0559(9) Uani 1 1 d .
H5A H 0.2151 0.7623 0.8422 0.067 Uiso 1 1 calc R
H5B H 0.2647 0.7719 0.9480 0.067 Uiso 1 1 calc R
C8 C 0.5344(4) 1.2260(3) 0.7974(3) 0.0637(10) Uani 1 1 d .
H8A H 0.5014 1.2699 0.8526 0.076 Uiso 1 1 calc R
H8B H 0.4888 1.2598 0.7354 0.076 Uiso 1 1 calc R
O1 O 0.3529(3) 1.0313(2) 0.4332(2) 0.0719(8) Uani 1 1 d .
N1 N 0.4069(3) 0.8789(2) 0.5554(2) 0.0531(7) Uani 1 1 d .
H1 H 0.4659 0.8453 0.5971 0.064 Uiso 1 1 calc R
O3 O 0.1292(3) 0.9397(2) 0.6693(2) 0.0637(7) Uani 1 1 d .
O2 O 0.0205(3) 0.8410(2) 0.5950(2) 0.0802(9) Uani 1 1 d .
C3 C 0.4318(4) 0.9772(3) 0.4946(3) 0.0532(9) Uani 1 1 d .
C1 C 0.1328(4) 0.8744(3) 0.6097(3) 0.0538(9) Uani 1 1 d .
C2 C 0.2806(4) 0.8276(3) 0.5522(3) 0.0606(10) Uani 1 1 d .
H2A H 0.2930 0.7507 0.5862 0.073 Uiso 1 1 calc R
H2B H 0.2789 0.8335 0.4753 0.073 Uiso 1 1 calc R
N6 N 0.2275(3) 0.0868(2) 0.2538(2) 0.0631(9) Uani 1 1 d .
H6A H 0.1439 0.0924 0.3044 0.095 Uiso 1 1 calc R
H6B H 0.3016 0.1054 0.2760 0.095 Uiso 1 1 calc R
H6C H 0.2464 0.0183 0.2455 0.095 Uiso 1 1 calc R
N5 N 0.0552(3) 0.1674(2) 0.6011(2) 0.0645(8) Uani 1 1 d .
H5C H 0.0411 0.1578 0.5378 0.097 Uiso 1 1 calc R
H5D H -0.0294 0.1617 0.6520 0.097 Uiso 1 1 calc R
H5E H 0.1232 0.1169 0.6245 0.097 Uiso 1 1 calc R
C13 C 0.2124(4) 0.1595(3) 0.1478(3) 0.0652(10) Uani 1 1 d .
H13A H 0.3100 0.1762 0.1034 0.078 Uiso 1 1 calc R
H13B H 0.1584 0.2274 0.1619 0.078 Uiso 1 1 calc R
C14 C 0.1345(4) 0.1127(3) 0.0834(3) 0.0588(9) Uani 1 1 d .
H14A H 0.0422 0.0873 0.1309 0.071 Uiso 1 1 calc R
H14B H 0.1949 0.0503 0.0606 0.071 Uiso 1 1 calc R
C11 C 0.1058(6) 0.2762(4) 0.5832(5) 0.1025(16) Uani 1 1 d .
H11A H 0.0256 0.3299 0.5664 0.123 Uiso 1 1 calc R
H11B H 0.1246 0.2838 0.6523 0.123 Uiso 1 1 calc R
C15 C 0.1023(4) 0.1938(3) -0.0180(3) 0.0684(11) Uani 1 1 d .
H15A H 0.0427 0.2564 0.0053 0.082 Uiso 1 1 calc R
H15B H 0.1949 0.2191 -0.0651 0.082 Uiso 1 1 calc R
C16 C 0.0230(5) 0.1496(4) -0.0851(3) 0.0817(13) Uani 1 1 d .
H16A H 0.0840 0.0908 -0.1130 0.123 Uiso 1 1 calc R
H16B H 0.0028 0.2065 -0.1462 0.123 Uiso 1 1 calc R
H16C H -0.0683 0.1234 -0.0391 0.123 Uiso 1 1 calc R
C17 C 0.2307(7) 0.3016(5) 0.5005(5) 0.1141(18) Uani 1 1 d .
H17A H 0.2191 0.2871 0.4320 0.137 Uiso 1 1 calc R
H17B H 0.3163 0.2568 0.5212 0.137 Uiso 1 1 calc R
C18 C 0.2553(11) 0.4323(8) 0.4821(7) 0.186(5) Uani 1 1 d .
H18A H 0.1876 0.4784 0.4402 0.224 Uiso 1 1 calc R
H18B H 0.2414 0.4527 0.5526 0.224 Uiso 1 1 calc R
N4 N 0.6717(3) 0.4673(2) 0.8777(3) 0.0667(9) Uani 1 1 d .
H4A H 0.6890 0.4212 0.8328 0.100 Uiso 1 1 calc R
H4B H 0.5904 0.5108 0.8687 0.100 Uiso 1 1 calc R
H4C H 0.6591 0.4300 0.9478 0.100 Uiso 1 1 calc R
C21 C 0.7973(6) 0.5331(5) 0.8514(5) 0.1147(19) Uani 1 1 d .
H21A H 0.7879 0.5904 0.7867 0.138 Uiso 1 1 calc R
H21B H 0.7877 0.5683 0.9125 0.138 Uiso 1 1 calc R
C24 C 1.0672(6) 0.5519(5) 0.7991(6) 0.126(2) Uani 1 1 d .
H24A H 1.0681 0.5998 0.7269 0.151 Uiso 1 1 calc R
H24B H 1.0568 0.5971 0.8522 0.151 Uiso 1 1 calc R
C23 C 1.2059(8) 0.4850(6) 0.7952(6) 0.139(2) Uani 1 1 d .
H23A H 1.2052 0.4373 0.8665 0.209 Uiso 1 1 calc R
H23B H 1.2859 0.5309 0.7761 0.209 Uiso 1 1 calc R
H23C H 1.2185 0.4424 0.7404 0.209 Uiso 1 1 calc R
C19 C 0.3946(12) 0.4397(8) 0.4253(10) 0.216(5) Uani 1 1 d .
H19A H 0.4587 0.3893 0.4658 0.324 Uiso 1 1 calc R
H19B H 0.4212 0.5126 0.4146 0.324 Uiso 1 1 calc R
H19C H 0.4045 0.4227 0.3545 0.324 Uiso 1 1 calc R
C22 C 0.9362(7) 0.4842(6) 0.8314(6) 0.143(3) Uani 1 1 d .
H22A H 0.9439 0.4459 0.7729 0.172 Uiso 1 1 calc R
H22B H 0.9468 0.4292 0.8976 0.172 Uiso 1 1 calc R

loop_
_atom_site_aniso_label
_atom_site_aniso_U_11
_atom_site_aniso_U_22
_atom_site_aniso_U_33
_atom_site_aniso_U_23
_atom_site_aniso_U_13
_atom_site_aniso_U_12
O6 0.0797(19) 0.0550(15) 0.0689(17) -0.0059(13) -0.0310(14) -0.0098(13)
N2 0.0574(18) 0.0467(16) 0.0546(17) -0.0099(13) -0.0177(14) -0.0013(13)
N3 0.068(2) 0.0465(17) 0.0600(18) -0.0034(14) -0.0166(15) -0.0153(14)
O7 0.090(2) 0.0595(16) 0.0624(16) -0.0059(13) -0.0253(15) -0.0098(13)
O8 0.0689(18) 0.0536(15) 0.0780(18) -0.0250(13) -0.0071(13) 0.0021(12)
O9 0.0716(18) 0.0524(16) 0.093(2) -0.0247(14) -0.0022(14) -0.0165(13)
O4 0.094(2) 0.0519(16) 0.0698(17) -0.0029(14) -0.0068(15) 0.0092(13)
C7 0.053(2) 0.0437(19) 0.052(2) -0.0094(16) -0.0069(17) -0.0004(16)
C6 0.045(2) 0.0451(19) 0.056(2) -0.0131(17) -0.0094(16) -0.0010(15)
O5 0.0666(18) 0.0745(18) 0.0641(17) -0.0054(14) 0.0023(14) 0.0065(14)
C9 0.066(2) 0.047(2) 0.051(2) -0.0122(17) -0.0131(17) -0.0069(18)
C4 0.062(2) 0.049(2) 0.056(2) -0.0134(18) -0.0148(19) -0.0015(17)
C5 0.058(2) 0.045(2) 0.064(2) -0.0096(17) -0.0145(17) -0.0040(16)
C8 0.059(2) 0.046(2) 0.084(3) -0.0112(19) -0.013(2) -0.0071(17)
O1 0.0602(17) 0.0871(18) 0.0706(17) 0.0035(14) -0.0341(14) -0.0150(14)
N1 0.0428(16) 0.0610(19) 0.0550(17) -0.0065(15) -0.0147(13) -0.0075(13)
O3 0.0566(16) 0.0679(16) 0.0692(16) -0.0206(14) -0.0154(12) -0.0015(12)
O2 0.0547(17) 0.114(2) 0.0814(19) -0.0235(17) -0.0193(14) -0.0282(15)
C3 0.045(2) 0.069(2) 0.0453(19) -0.0055(18) -0.0143(16) -0.0073(17)
C1 0.050(2) 0.057(2) 0.053(2) -0.0015(18) -0.0179(17) -0.0070(17)
C2 0.058(2) 0.062(2) 0.064(2) -0.0173(19) -0.0118(18) -0.0111(18)
N6 0.069(2) 0.0670(19) 0.0588(19) -0.0217(16) -0.0275(15) 0.0156(15)
N5 0.073(2) 0.0558(18) 0.0606(19) -0.0072(15) -0.0112(16) -0.0080(15)
C13 0.064(2) 0.052(2) 0.081(3) -0.013(2) -0.023(2) -0.0023(18)
C14 0.061(2) 0.062(2) 0.057(2) -0.0148(18) -0.0155(18) -0.0046(18)
C11 0.093(4) 0.110(4) 0.112(4) -0.037(3) -0.007(3) -0.040(3)
C15 0.063(3) 0.069(3) 0.066(2) -0.005(2) -0.015(2) 0.0015(19)
C16 0.076(3) 0.107(3) 0.063(3) -0.026(2) -0.020(2) 0.010(2)
C17 0.116(5) 0.120(4) 0.095(4) -0.009(3) -0.008(3) -0.028(4)
C18 0.202(9) 0.239(10) 0.120(6) -0.005(6) -0.001(6) -0.153(9)
N4 0.063(2) 0.0563(18) 0.076(2) -0.0190(16) -0.0014(16) -0.0061(15)
C21 0.097(4) 0.109(4) 0.156(5) -0.075(4) -0.006(4) -0.027(3)
C24 0.087(4) 0.124(5) 0.192(7) -0.071(5) -0.034(4) -0.019(4)
C23 0.115(5) 0.150(6) 0.166(6) -0.052(5) -0.025(4) -0.039(4)
C19 0.270(14) 0.171(8) 0.264(13) -0.090(9) -0.138(11) 0.008(9)
C22 0.093(5) 0.159(6) 0.217(8) -0.123(6) -0.020(4) -0.021(4)

loop_
_atom_type_symbol
_atom_type_description
_atom_type_scat_dispersion_real
_atom_type_scat_dispersion_imag
_atom_type_scat_source
C C 0.0033 0.0016 'International Tables Vol C Tables 4.2.6.8 and 6.1.1.4'
H H 0.0000 0.0000 'International Tables Vol C Tables 4.2.6.8 and 6.1.1.4'
N N 0.0061 0.0033 'International Tables Vol C Tables 4.2.6.8 and 6.1.1.4'
O O 0.0106 0.0060 'International Tables Vol C Tables 4.2.6.8 and 6.1.1.4'

loop_
_geom_angle_atom_site_label_1
_geom_angle_atom_site_label_2
_geom_angle_atom_site_label_3
_geom_angle
_geom_angle_site_symmetry_3
C6 N2 C5 120.4(3) .
C7 N3 C8 124.7(3) .
O7 C7 N3 126.1(3) .
O7 C7 C6 121.6(3) .
N3 C7 C6 112.3(3) .
O6 C6 N2 123.8(3) .
O6 C6 C7 120.9(3) .
N2 C6 C7 115.4(3) .
O8 C9 O9 125.4(4) .
O8 C9 C8 118.5(3) .
O9 C9 C8 116.1(3) .
O5 C4 O4 126.4(3) .
O5 C4 C5 120.2(3) .
O4 C4 C5 113.3(3) .
N2 C5 C4 113.6(3) .
N3 C8 C9 113.7(3) .
C3 N1 C2 120.0(3) .
O1 C3 N1 124.3(3) .
O1 C3 C3 120.6(4) 2_676
N1 C3 C3 115.1(4) 2_676
O3 C1 O2 124.7(3) .
O3 C1 C2 119.5(3) .
O2 C1 C2 115.8(3) .
N1 C2 C1 115.1(3) .
N6 C13 C14 113.5(3) .
C13 C14 C15 112.7(3) .
C17 C11 N5 116.9(5) .
C16 C15 C14 114.3(3) .
C11 C17 C18 109.2(5) .
C19 C18 C17 103.5(10) .
C22 C21 N4 119.1(5) .
C23 C24 C22 112.0(6) .
C21 C22 C24 119.7(6) .

loop_
_geom_bond_atom_site_label_1
_geom_bond_atom_site_label_2
_geom_bond_distance
_geom_bond_site_symmetry_2
O6 C6 1.235(4) .
N2 C6 1.308(4) .
N2 C5 1.442(4) .
N3 C7 1.327(4) .
N3 C8 1.437(4) .
O7 C7 1.227(4) .
O8 C9 1.249(4) .
O9 C9 1.252(4) .
O4 C4 1.267(4) .
C7 C6 1.523(5) .
O5 C4 1.230(4) .
C9 C8 1.514(5) .
C4 C5 1.517(5) .
O1 C3 1.230(4) .
N1 C3 1.314(4) .
N1 C2 1.441(4) .
O3 C1 1.247(4) .
O2 C1 1.258(4) .
C3 C3 1.523(7) 2_676
C1 C2 1.513(5) .
N6 C13 1.466(4) .
N5 C11 1.469(5) .
C13 C14 1.489(5) .
C14 C15 1.509(5) .
C11 C17 1.382(7) .
C15 C16 1.506(5) .
C17 C18 1.658(10) .
C18 C19 1.330(12) .
N4 C21 1.461(6) .
C21 C22 1.354(7) .
C24 C23 1.447(8) .
C24 C22 1.511(7) .
